data_7251703
loop_
_publ_author_name
'Fang, Yicheng'
'Wei, Huiqi'
'Li, Caixia'
'Liu, Gen'
'Wang, Fan'
'Wu, Lamei'
'Huang, Zhengxi'
'Chen, Xi'
'Zhang, Zhan'

_publ_section_title
;
 Guest-induced diverse self-assemblies of an oligopyrrole
;
_journal_issue 13
_journal_name_full CrystEngComm
_journal_page_first 2023
_journal_page_last 2028
_journal_paper_doi 10.1039/D5CE01204J
_journal_volume 28
_journal_year 2026
_chemical_formula_sum 'C43 H55 F3 N6 O11 S'
_chemical_formula_weight 920.99
_space_group_crystal_system triclinic
_space_group_IT_number 2
_space_group_name_Hall '-P 1'
_space_group_name_H-M_alt 'P -1'
_atom_sites_solution_hydrogens geom
_audit_creation_method SHELXL-2019/3
_audit_update_record
;
2025-09-20 deposited with the CCDC.	2026-02-27 downloaded from the CCDC.
;
_cell_angle_alpha 95.950(4)
_cell_angle_beta 92.330(4)
_cell_angle_gamma 102.751(4)
_cell_formula_units_Z 4
_cell_length_a 17.5583(16)
_cell_length_b 17.8234(16)
_cell_length_c 20.4700(17)
_cell_measurement_reflns_used 9955
_cell_measurement_temperature 100(2)
_cell_measurement_theta_max 42.09
_cell_measurement_theta_min 3.03
_cell_volume 6201.1(10)
_computing_cell_refinement 'Bruker SAINT'
_computing_data_collection 'Bruker APEX2'
_computing_data_reduction 'Bruker SAINT'
_computing_molecular_graphics 'Bruker SHELXTL'
_computing_publication_material 'Bruker SHELXTL'
_computing_structure_refinement 'SHELXL-2019/2 (Sheldrick, 2019)'
_computing_structure_solution 'SHELXT 2018/2 (Sheldrick, 2018)'
_diffrn_ambient_temperature 100(2)
_diffrn_measured_fraction_theta_full 0.978
_diffrn_measured_fraction_theta_max 0.978
_diffrn_measurement_device_type 'Bruker APEX-II CCD'
_diffrn_measurement_method '\f and \w scans'
_diffrn_radiation_type GaK\a
_diffrn_radiation_wavelength 1.34139
_diffrn_reflns_av_R_equivalents 0.1076
_diffrn_reflns_av_unetI/netI 0.0957
_diffrn_reflns_Laue_measured_fraction_full 0.978
_diffrn_reflns_Laue_measured_fraction_max 0.978
_diffrn_reflns_limit_h_max 17
_diffrn_reflns_limit_h_min -17
_diffrn_reflns_limit_k_max 17
_diffrn_reflns_limit_k_min -17
_diffrn_reflns_limit_l_max 20
_diffrn_reflns_limit_l_min -20
_diffrn_reflns_number 81732
_diffrn_reflns_point_group_measured_fraction_full 0.978
_diffrn_reflns_point_group_measured_fraction_max 0.978
_diffrn_reflns_theta_full 42.485
_diffrn_reflns_theta_max 42.485
_diffrn_reflns_theta_min 1.892
_exptl_absorpt_coefficient_mu 0.614
_exptl_absorpt_correction_type none
_exptl_crystal_density_diffrn 0.986
_exptl_crystal_F_000 1944
_exptl_crystal_size_max 0.120
_exptl_crystal_size_mid 0.100
_exptl_crystal_size_min 0.100
_refine_diff_density_max 2.233
_refine_diff_density_min -0.720
_refine_diff_density_rms 0.165
_refine_ls_extinction_coef 0.048(7)
_refine_ls_extinction_expression Fc^*^=kFc[1+0.001xFc^2^\l^3^/sin(2\q)]^-1/4^
_refine_ls_extinction_method 'SHELXL-2019/2 (Sheldrick 2019)'
_refine_ls_goodness_of_fit_ref 2.839
_refine_ls_hydrogen_treatment constr
_refine_ls_matrix_type full
_refine_ls_number_parameters 582
_refine_ls_number_reflns 12959
_refine_ls_number_restraints 24
_refine_ls_restrained_S_all 2.850
_refine_ls_R_factor_all 0.3666
_refine_ls_R_factor_gt 0.3156
_refine_ls_shift/su_max 0.459
_refine_ls_shift/su_mean 0.035
_refine_ls_structure_factor_coef Fsqd
_refine_ls_weighting_details 'w=1/[\s^2^(Fo^2^)+(0.2000P)^2^] where P=(Fo^2^+2Fc^2^)/3'
_refine_ls_weighting_scheme calc
_refine_ls_wR_factor_gt 0.6573
_refine_ls_wR_factor_ref 0.6913
_reflns_Friedel_coverage 0.000
_reflns_number_gt 7507
_reflns_number_total 12959
_reflns_threshold_expression 'I > 2\s(I)'
_cod_data_source_file d5ce01204j2.cif
_cod_data_source_block 240624d_0m
_cod_depositor_comments 'Adding full bibliography for 7251702--7251707.cif.'
_cod_database_code 7251703
_shelx_shelxl_version_number 2019/3
_shelx_space_group_comment
; 
The symmetry employed for this shelxl refinement is uniquely defined 
by the following loop, which should always be used as a source of 
symmetry information in preference to the above space-group names. 
They are only intended as comments. 
;
_shelx_estimated_absorpt_t_min 0.930
_shelx_estimated_absorpt_t_max 0.941

loop_
_space_group_symop_operation_xyz
'x, y, z'
'-x, -y, -z'

loop_
_atom_site_label
_atom_site_type_symbol
_atom_site_fract_x
_atom_site_fract_y
_atom_site_fract_z
_atom_site_U_iso_or_equiv
_atom_site_adp_type
_atom_site_occupancy
_atom_site_site_symmetry_order
_atom_site_calc_flag
_atom_site_refinement_flags_posn
_atom_site_refinement_flags_adp
_atom_site_refinement_flags_occupancy
_atom_site_disorder_assembly
_atom_site_disorder_group
S1 S 0.7173(3) 0.1065(3) 0.3311(2) 0.1132(19) Uani 1 1 d . . . . .
S2 S 0.5996(4) 0.0582(4) 0.7973(3) 0.169(3) Uiso 1 1 d D . . . .
O1 O 0.5910(6) 0.2605(7) 0.6306(5) 0.118(3) Uiso 1 1 d . . . . .
O4 O 0.4652(6) 0.5664(7) 0.5561(6) 0.125(4) Uiso 1 1 d . . . . .
O6 O 0.6137(5) 0.1393(5) 0.7809(5) 0.111(3) Uiso 1 1 d D . . . .
N1 N 0.4802(6) 0.2218(6) 0.5127(6) 0.088(3) Uiso 1 1 d . . . . .
H1 H 0.515442 0.226124 0.545538 0.106 Uiso 1 1 calc R U . . .
O8 O 0.6430(6) 0.1286(7) 0.3424(5) 0.124(4) Uani 1 1 d . . . . .
N4 N 0.5693(6) 0.1174(6) 0.5052(5) 0.083(3) Uiso 1 1 d . . . . .
N6 N 0.6884(7) 0.1515(7) 0.6006(6) 0.097(4) Uiso 1 1 d . . . . .
H6 H 0.659725 0.186160 0.599811 0.117 Uiso 1 1 calc R U . . .
N8 N 0.6796(7) 0.2063(7) 1.0236(6) 0.095(4) Uiso 1 1 d . . . . .
F1 F 0.6387(6) -0.0347(6) 0.8680(5) 0.149(4) Uiso 1 1 d . . . . .
O10 O 0.6319(6) 0.3936(7) 0.6365(6) 0.128(4) Uiso 1 1 d . . . . .
O12 O 0.7484(6) 0.1205(6) 0.2704(5) 0.114(4) Uani 1 1 d . . . . .
N10 N 0.5697(7) 0.2765(8) 0.7659(7) 0.112(4) Uiso 1 1 d . . . . .
H10 H 0.566555 0.228041 0.749993 0.135 Uiso 1 1 calc R U . . .
F14 F 0.7643(6) 0.1701(7) 0.4520(6) 0.157(4) Uani 1 1 d . . . . .
O16 O 0.8085(7) 0.4037(8) 0.8704(7) 0.142(4) Uiso 1 1 d . . . . .
O18 O 0.4043(7) 0.5672(7) 0.6540(6) 0.133(4) Uiso 1 1 d . . . . .
F20 F 0.8598(7) 0.1618(9) 0.3838(7) 0.189(7) Uani 1 1 d . . . . .
N22 N 0.4364(7) 0.4055(7) 0.5487(7) 0.106(4) Uiso 1 1 d . . . . .
H22 H 0.447993 0.422762 0.510709 0.127 Uiso 1 1 calc R U . . .
O24 O 0.7182(7) 0.0311(8) 0.3517(6) 0.132(4) Uani 1 1 d . . . . .
O25 O 0.5662(6) -0.0045(6) 0.7428(5) 0.127(4) Uiso 1 1 d D . . . .
O13 O 0.7536(7) 0.2793(7) 0.8869(6) 0.136(4) Uiso 1 1 d . . . . .
N11 N 0.8339(8) 0.2517(8) 1.0060(7) 0.118(4) Uiso 1 1 d . . . . .
H11 H 0.803081 0.255603 0.972085 0.142 Uiso 1 1 calc R U . . .
F3 F 0.6881(7) 0.0865(8) 0.9021(6) 0.178(4) Uiso 1 1 d D . . . .
F7 F 0.7882(6) 0.2459(7) 0.3760(6) 0.160(4) Uani 1 1 d . . . . .
O15 O 1.0579(7) 0.5302(8) 0.9351(7) 0.137(4) Uiso 1 1 d . . . . .
O2 O 1.1382(12) 0.1376(9) 0.7205(11) 0.247(11) Uani 1 1 d . . . . .
C1 C 0.2930(14) 0.4082(15) 0.7184(13) 0.186(9) Uiso 1 1 d . . . . .
H1A H 0.273817 0.422668 0.676997 0.280 Uiso 1 1 calc R U . . .
H1B H 0.276928 0.439145 0.755524 0.280 Uiso 1 1 calc R U . . .
H1C H 0.271039 0.353095 0.721029 0.280 Uiso 1 1 calc R U . . .
N3 N 0.5498(6) -0.0015(6) 0.4077(5) 0.075(3) Uiso 1 1 d . . . . .
N7 N 0.6166(6) 0.1370(6) 1.1265(6) 0.089(3) Uiso 1 1 d . . . . .
N2 N 0.7613(7) 0.2329(8) 0.7528(7) 0.116(4) Uiso 1 1 d . . . . .
H2 H 0.737470 0.194964 0.774154 0.140 Uiso 1 1 calc R U . . .
N9 N 0.5906(7) 0.2429(7) 0.9257(6) 0.107(4) Uiso 1 1 d . . . . .
H9 H 0.641179 0.262570 0.925912 0.129 Uiso 1 1 calc R U . . .
O17 O 1.0292(7) -0.0188(8) 0.7821(7) 0.156(5) Uani 1 1 d . . . . .
N5 N 0.9846(7) 0.3803(7) 0.9570(6) 0.118(4) Uiso 1 1 d G . . . .
H5 H 0.975244 0.416960 0.985666 0.142 Uiso 1 1 calc R U . . .
C74 C 0.9592(8) 0.2993(8) 0.9595(7) 0.143(7) Uiso 1 1 d G . . . .
C4 C 0.9868(12) 0.2606(7) 0.9043(10) 0.230(12) Uiso 1 1 d DG . . . .
C21 C 1.0292(11) 0.3176(11) 0.8677(7) 0.209(11) Uiso 1 1 d DG . . . .
C35 C 1.0279(8) 0.3916(8) 0.9003(7) 0.123(6) Uiso 1 1 d G . . . .
O9 O 1.1037(8) 0.4804(8) 0.8423(7) 0.148(4) Uiso 1 1 d . . . . .
O19 O 0.7893(11) -0.0084(11) 1.0952(10) 0.215(7) Uiso 1 1 d . . . . .
O5 O 0.881(6) -0.045(7) 1.030(5) 0.76(6) Uiso 1 1 d . . . . .
C6 C 0.6050(7) 0.0057(7) 0.4562(6) 0.078(4) Uiso 1 1 d . . . . .
H6A H 0.636990 -0.030888 0.456366 0.094 Uiso 1 1 calc R U . . .
C8 C 0.5699(9) 0.1455(8) 1.0801(7) 0.096(5) Uiso 1 1 d . . . . .
H8 H 0.515107 0.126923 1.081860 0.116 Uiso 1 1 calc R U . . .
C10 C 0.5497(9) 0.1941(9) 0.9729(8) 0.100(5) Uiso 1 1 d . . . . .
C12 C 0.5092(8) 0.0482(8) 0.4060(7) 0.088(4) Uiso 1 1 d . . . . .
H12 H 0.471456 0.042938 0.370303 0.105 Uiso 1 1 calc R U . . .
C14 C 0.3890(9) 0.2474(9) 0.4481(8) 0.105(5) Uiso 1 1 d . . . . .
O21 O 0.265(2) 0.430(2) 0.926(2) 0.381(17) Uiso 1 1 d . . . . .
O11 O 0.8057(14) -0.247(4) 1.0548(17) 0.51(4) Uani 1 1 d . . . . .
O23 O 0.4701(15) 0.2889(16) 0.1513(14) 0.285(10) Uiso 1 1 d . . . . .
C16 C 0.6012(9) 0.1838(9) 1.0241(8) 0.098(5) Uiso 1 1 d . . . . .
C18 C 0.6156(7) 0.0657(8) 0.5057(7) 0.078(4) Uiso 1 1 d . . . . .
C20 C 0.9144(10) 0.2720(10) 1.0107(9) 0.115(5) Uiso 1 1 d . . . . .
C22 C 0.8088(10) 0.2223(10) 1.0685(9) 0.114(5) Uiso 1 1 d . . . . .
C24 C 0.7486(10) -0.0351(10) 0.5442(9) 0.123(6) Uiso 1 1 d . . . . .
H24A H 0.769878 -0.062010 0.578111 0.148 Uiso 1 1 calc R U . . .
H24B H 0.698938 -0.069226 0.524463 0.148 Uiso 1 1 calc R U . . .
C26 C 0.7740(11) 0.2254(11) 0.6873(10) 0.130(6) Uiso 1 1 d . . . . .
C28 C 0.4709(10) 0.1768(10) 0.9551(9) 0.116(5) Uiso 1 1 d . . . . .
C30 C 0.4355(9) 0.1699(10) 0.2969(8) 0.116(5) Uiso 1 1 d . . . . .
H30A H 0.407289 0.188833 0.262094 0.173 Uiso 1 1 calc R U . . .
H30B H 0.457091 0.126970 0.277865 0.173 Uiso 1 1 calc R U . . .
H30C H 0.478139 0.211976 0.317389 0.173 Uiso 1 1 calc R U . . .
C32 C 0.5329(9) 0.2513(9) 0.8810(8) 0.101(5) Uiso 1 1 d . . . . .
C34 C 0.4069(8) 0.3266(9) 0.6250(8) 0.096(4) Uiso 1 1 d . . . . .
C36 C 0.7317(8) 0.0421(9) 0.5775(8) 0.102(5) Uiso 1 1 d . . . . .
C38 C 0.4041(11) 0.0440(11) 0.9733(10) 0.143(7) Uiso 1 1 d . . . . .
H38A H 0.405019 0.028490 0.926032 0.214 Uiso 1 1 calc R U . . .
H38B H 0.356295 0.014419 0.989772 0.214 Uiso 1 1 calc R U . . .
H38C H 0.449904 0.033712 0.996556 0.214 Uiso 1 1 calc R U . . .
C40 C 0.4271(8) 0.3287(9) 0.5604(7) 0.090(4) Uiso 1 1 d . . . . .
C42 C 0.4056(9) 0.1284(9) 0.9847(8) 0.108(5) Uiso 1 1 d . . . . .
H42A H 0.355770 0.137282 0.966210 0.130 Uiso 1 1 calc R U . . .
H42B H 0.409278 0.144560 1.032705 0.130 Uiso 1 1 calc R U . . .
C44 C 0.4250(9) 0.4507(10) 0.6039(8) 0.105(5) Uiso 1 1 d . . . . .
C46 C 0.7850(11) 0.3277(12) 0.8475(10) 0.129(6) Uiso 1 1 d . . . . .
C48 C 0.7508(9) 0.1576(10) 0.6433(8) 0.102(5) Uiso 1 1 d . . . . .
C50 C 0.4067(9) 0.3968(10) 0.6511(8) 0.110(5) Uiso 1 1 d . . . . .
C52 C 0.7259(8) 0.1960(8) 1.0711(7) 0.086(4) Uiso 1 1 d . . . . .
C54 C 0.5378(8) -0.0708(8) 0.3594(7) 0.089(4) Uiso 1 1 d . . . . .
H54A H 0.579983 -0.064377 0.329084 0.134 Uiso 1 1 calc R U . . .
H54B H 0.487393 -0.077828 0.334524 0.134 Uiso 1 1 calc R U . . .
H54C H 0.538128 -0.116263 0.382404 0.134 Uiso 1 1 calc R U . . .
C56 C 0.4320(9) 0.5298(10) 0.5992(9) 0.108(5) Uiso 1 1 d . . . . .
C58 C 0.5832(9) 0.1047(10) 1.1875(8) 0.114(5) Uiso 1 1 d . . . . .
H58A H 0.606756 0.139947 1.226625 0.170 Uiso 1 1 calc R U . . .
H58B H 0.594854 0.053828 1.190328 0.170 Uiso 1 1 calc R U . . .
H58C H 0.526378 0.099540 1.185058 0.170 Uiso 1 1 calc R U . . .
C60 C 0.4322(8) 0.2697(8) 0.5079(7) 0.088(4) Uiso 1 1 d . . . . .
C62 C 0.5175(8) 0.1118(8) 0.4554(7) 0.086(4) Uiso 1 1 d . . . . .
C64 C 0.3787(9) 0.1416(9) 0.3493(7) 0.103(5) Uiso 1 1 d . . . . .
H64A H 0.326967 0.152480 0.338710 0.124 Uiso 1 1 calc R U . . .
H64B H 0.371827 0.085012 0.349445 0.124 Uiso 1 1 calc R U . . .
C66 C 0.6945(8) 0.1634(8) 1.1271(7) 0.089(4) Uiso 1 1 d . . . . .
H66 H 0.727599 0.160341 1.164153 0.106 Uiso 1 1 calc R U . . .
C70 C 0.8400(15) 0.4509(15) 0.7352(12) 0.174(8) Uiso 1 1 d . . . . .
H70 H 0.809837 0.487641 0.727164 0.209 Uiso 1 1 calc R U . . .
C72 C 0.4022(13) 0.6509(13) 0.6470(11) 0.171(8) Uiso 1 1 d . . . . .
H72A H 0.365776 0.652453 0.609884 0.256 Uiso 1 1 calc R U . . .
H72B H 0.454656 0.679844 0.639220 0.256 Uiso 1 1 calc R U . . .
H72C H 0.384734 0.674297 0.687545 0.256 Uiso 1 1 calc R U . . .
C76 C 0.7884(18) 0.1723(13) 0.3871(10) 0.142(8) Uani 1 1 d . . . . .
C78 C 0.3638(12) 0.1366(13) 0.8060(11) 0.159(7) Uiso 1 1 d . . . . .
H78A H 0.333871 0.145708 0.767339 0.239 Uiso 1 1 calc R U . . .
H78B H 0.331247 0.096650 0.828738 0.239 Uiso 1 1 calc R U . . .
H78C H 0.410454 0.119221 0.792037 0.239 Uiso 1 1 calc R U . . .
C80 C 0.5676(12) 0.3784(14) 0.8306(12) 0.156(7) Uiso 1 1 d D . . . .
C82 C 1.1330(16) 0.5598(16) 0.8249(14) 0.190(9) Uiso 1 1 d . . . . .
H82A H 1.177710 0.587556 0.855650 0.228 Uiso 1 1 calc R U . . .
H82B H 1.091157 0.588950 0.827979 0.228 Uiso 1 1 calc R U . . .
C84 C 0.7954(11) 0.4263(11) 0.9371(10) 0.138(6) Uiso 1 1 d . . . . .
H84A H 0.823791 0.400773 0.967634 0.166 Uiso 1 1 calc R U . . .
H84B H 0.738889 0.412904 0.944658 0.166 Uiso 1 1 calc R U . . .
F2 F 0.7215(12) 0.0395(12) 0.8047(10) 0.265(8) Uiso 1 1 d D . . . .
C86 C 0.8842(12) 0.1894(12) 1.1719(10) 0.145(7) Uiso 1 1 d . . . . .
H86A H 0.842810 0.142480 1.175298 0.174 Uiso 1 1 calc R U . . .
H86B H 0.935777 0.175956 1.176164 0.174 Uiso 1 1 calc R U . . .
C43 C 0.6793(12) 0.4697(12) 0.5522(11) 0.158(7) Uiso 1 1 d . . . . .
H43A H 0.675987 0.471545 0.504526 0.237 Uiso 1 1 calc R U . . .
H43B H 0.734141 0.486381 0.569153 0.237 Uiso 1 1 calc R U . . .
H43C H 0.648920 0.504144 0.573461 0.237 Uiso 1 1 calc R U . . .
C11 C 0.9376(12) 0.2508(12) 1.0703(11) 0.142(7) Uiso 1 1 d . . . . .
C45 C 0.4655(10) 0.2160(10) 0.8967(9) 0.118(5) Uiso 1 1 d . . . . .
C47 C 0.3126(11) 0.1977(12) 0.6240(10) 0.144(7) Uiso 1 1 d . . . . .
H47A H 0.322181 0.185305 0.577790 0.217 Uiso 1 1 calc R U . . .
H47B H 0.268922 0.223788 0.626621 0.217 Uiso 1 1 calc R U . . .
H47C H 0.299475 0.149898 0.644958 0.217 Uiso 1 1 calc R U . . .
C3 C 0.8049(11) -0.0213(11) 0.4924(10) 0.137(6) Uiso 1 1 d . . . . .
H3A H 0.784739 -0.056747 0.452572 0.206 Uiso 1 1 calc R U . . .
H3B H 0.855313 -0.030338 0.507980 0.206 Uiso 1 1 calc R U . . .
H3C H 0.812067 0.032307 0.482379 0.206 Uiso 1 1 calc R U . . .
C49 C 0.8148(12) 0.3546(13) 0.7317(11) 0.147(7) Uiso 1 1 d . . . . .
C25 C 0.8074(10) 0.3067(11) 0.6707(10) 0.130(6) Uiso 1 1 d . . . . .
C51 C 0.3231(10) 0.2872(10) 0.4279(9) 0.124(6) Uiso 1 1 d . . . . .
H51A H 0.273990 0.247227 0.417272 0.148 Uiso 1 1 calc R U . . .
H51B H 0.314481 0.322948 0.465837 0.148 Uiso 1 1 calc R U . . .
C13 C 0.3773(12) 0.4223(13) 0.7210(11) 0.154(7) Uiso 1 1 d . . . . .
H13A H 0.395624 0.392891 0.754535 0.185 Uiso 1 1 calc R U . . .
H13B H 0.399950 0.478067 0.734146 0.185 Uiso 1 1 calc R U . . .
C53 C 0.8442(13) 0.0681(14) 0.6723(12) 0.171(8) Uiso 1 1 d . . . . .
H53A H 0.836615 0.073306 0.720067 0.205 Uiso 1 1 calc R U . . .
H53B H 0.844841 0.013456 0.658044 0.205 Uiso 1 1 calc R U . . .
O27 O 1.143(2) 0.036(2) 0.7168(18) 0.345(14) Uiso 1 1 d . . . . .
C55 C 0.8787(12) 0.2514(13) 1.2233(11) 0.158(7) Uiso 1 1 d . . . . .
H55A H 0.915458 0.299335 1.215903 0.237 Uiso 1 1 calc R U . . .
H55B H 0.891837 0.236708 1.266502 0.237 Uiso 1 1 calc R U . . .
H55C H 0.825334 0.259547 1.221951 0.237 Uiso 1 1 calc R U . . .
C7 C 0.9121(19) 0.1140(19) 0.6607(16) 0.230(12) Uiso 1 1 d . . . . .
H7A H 0.918777 0.109641 0.613221 0.344 Uiso 1 1 calc R U . . .
H7B H 0.955132 0.098395 0.683538 0.344 Uiso 1 1 calc R U . . .
H7C H 0.912117 0.167811 0.676647 0.344 Uiso 1 1 calc R U . . .
C57 C 0.9162(17) 0.4602(16) 0.7528(14) 0.203(10) Uiso 1 1 d . . . . .
H57A H 0.940776 0.432397 0.718899 0.305 Uiso 1 1 calc R U . . .
H57B H 0.921798 0.439449 0.794803 0.305 Uiso 1 1 calc R U . . .
H57C H 0.941646 0.515384 0.757577 0.305 Uiso 1 1 calc R U . . .
C29 C 0.8272(14) 0.5144(14) 0.9464(13) 0.185(9) Uiso 1 1 d . . . . .
H29A H 0.869636 0.528199 0.917150 0.278 Uiso 1 1 calc R U . . .
H29B H 0.847261 0.531027 0.992236 0.278 Uiso 1 1 calc R U . . .
H29C H 0.785138 0.540084 0.935872 0.278 Uiso 1 1 calc R U . . .
C59 C 0.6584(11) 0.0380(10) 0.8451(8) 0.149(7) Uiso 1 1 d D . . . .
C15 C 1.0879(14) 0.3039(16) 0.8136(12) 0.190(9) Uiso 1 1 d D . . . .
C61 C 0.5846(16) 0.4879(14) 0.7578(17) 0.232(12) Uiso 1 1 d D . . . .
H61A H 0.562459 0.488013 0.712600 0.279 Uiso 1 1 calc R U . . .
H61B H 0.550462 0.508273 0.789128 0.279 Uiso 1 1 calc R U . . .
C31 C 0.6662(17) 0.5389(17) 0.7669(19) 0.265(15) Uiso 1 1 d D . . . .
H31A H 0.674675 0.571740 0.731127 0.398 Uiso 1 1 calc R U . . .
H31B H 0.704618 0.506413 0.766219 0.398 Uiso 1 1 calc R U . . .
H31C H 0.672350 0.571540 0.809183 0.398 Uiso 1 1 calc R U . . .
C63 C 0.892(2) 0.310(2) 0.5922(17) 0.241(13) Uiso 1 1 d . . . . .
H63A H 0.894554 0.293296 0.545268 0.361 Uiso 1 1 calc R U . . .
H63B H 0.900863 0.268498 0.617876 0.361 Uiso 1 1 calc R U . . .
H63C H 0.932773 0.356825 0.605513 0.361 Uiso 1 1 calc R U . . .
C2 C 1.1584(14) 0.5533(15) 0.7558(13) 0.183(9) Uiso 1 1 d . . . . .
H2A H 1.112146 0.539330 0.724814 0.275 Uiso 1 1 calc R U . . .
H2B H 1.188627 0.513223 0.750292 0.275 Uiso 1 1 calc R U . . .
H2C H 1.190908 0.603056 0.747313 0.275 Uiso 1 1 calc R U . . .
C65 C 0.4108(8) 0.1822(8) 0.4153(7) 0.095(4) Uiso 1 1 d . . . . .
C33 C 0.4678(8) 0.1635(8) 0.4590(7) 0.088(4) Uiso 1 1 d . . . . .
C67 C 0.5874(9) 0.3411(10) 0.7303(9) 0.104(5) Uiso 1 1 d . . . . .
C17 C 0.6752(9) 0.0819(9) 0.5573(8) 0.105(5) Uiso 1 1 d . . . . .
C69 C 0.6053(9) 0.3254(11) 0.6651(9) 0.109(5) Uiso 1 1 d . . . . .
C71 C 0.5580(9) 0.3027(11) 0.8318(9) 0.113(5) Uiso 1 1 d . . . . .
C9 C 0.7908(9) 0.3080(10) 0.7811(9) 0.108(5) Uiso 1 1 d . . . . .
C73 C 0.7727(9) 0.0920(10) 0.6323(8) 0.105(5) Uiso 1 1 d . . . . .
C37 C 0.5870(10) 0.4049(11) 0.7698(10) 0.131(6) Uiso 1 1 d D . . . .
C75 C 0.3843(9) 0.2499(9) 0.6588(8) 0.107(5) Uiso 1 1 d . . . . .
H75A H 0.428117 0.223191 0.657342 0.129 Uiso 1 1 calc R U . . .
H75B H 0.374689 0.262750 0.705473 0.129 Uiso 1 1 calc R U . . .
C19 C 0.3892(10) 0.2135(11) 0.8538(9) 0.129(6) Uiso 1 1 d . . . . .
H19A H 0.397932 0.258119 0.827819 0.155 Uiso 1 1 calc R U . . .
H19B H 0.346542 0.218256 0.883048 0.155 Uiso 1 1 calc R U . . .
C77 C 0.8734(11) 0.2211(10) 1.1046(9) 0.122(6) Uiso 1 1 d . . . . .
C39 C 1.0621(11) 0.4776(13) 0.8979(11) 0.133(6) Uiso 1 1 d . . . . .
C79 C 0.6448(11) 0.3827(12) 0.5677(11) 0.143(7) Uiso 1 1 d . . . . .
H79 H 0.635347 0.335916 0.538800 0.171 Uiso 1 1 calc R U . . .
C5 C 0.3403(12) 0.3317(13) 0.3702(11) 0.162(8) Uiso 1 1 d . . . . .
H5A H 0.352611 0.297693 0.333288 0.243 Uiso 1 1 calc R U . . .
H5B H 0.385032 0.375452 0.382083 0.243 Uiso 1 1 calc R U . . .
H5C H 0.294422 0.351014 0.357289 0.243 Uiso 1 1 calc R U . . .
C81 C 0.8246(15) 0.3233(14) 0.6026(12) 0.172(8) Uiso 1 1 d . . . . .
H81A H 0.784350 0.289761 0.570673 0.207 Uiso 1 1 calc R U . . .
H81B H 0.824952 0.378037 0.597758 0.207 Uiso 1 1 calc R U . . .
C85 C 1.0311(16) 0.2751(17) 1.0910(14) 0.206(10) Uiso 1 1 d . . . . .
H85A H 1.057851 0.307725 1.059345 0.309 Uiso 1 1 calc R U . . .
H85B H 1.051754 0.228260 1.090840 0.309 Uiso 1 1 calc R U . . .
H85C H 1.039964 0.303781 1.135105 0.309 Uiso 1 1 calc R U . . .
O3 O 0.5521(11) 0.0483(9) 0.8589(7) 0.242(8) Uiso 1 1 d D . . . .
C87 C 0.5000(17) 0.4448(18) 0.9110(15) 0.233(12) Uiso 1 1 d D . . . .
H87A H 0.476371 0.468119 0.876431 0.350 Uiso 1 1 calc R U . . .
H87B H 0.505198 0.478525 0.952680 0.350 Uiso 1 1 calc R U . . .
H87C H 0.466726 0.394074 0.916013 0.350 Uiso 1 1 calc R U . . .
C27 C 0.5795(18) 0.435(2) 0.8925(16) 0.270(15) Uiso 1 1 d D . . . .
H27A H 0.605523 0.414895 0.928480 0.324 Uiso 1 1 calc R U . . .
H27B H 0.612601 0.485448 0.884475 0.324 Uiso 1 1 calc R U . . .
C41 C 0.9108(17) 0.162(2) 0.8567(16) 0.246(13) Uiso 1 1 d D . . . .
H41A H 0.913341 0.133943 0.813136 0.369 Uiso 1 1 calc R U . . .
H41B H 0.899107 0.212019 0.851593 0.369 Uiso 1 1 calc R U . . .
H41C H 0.869555 0.131111 0.880197 0.369 Uiso 1 1 calc R U . . .
C23 C 0.9876(14) 0.1732(10) 0.8948(13) 0.186(9) Uiso 1 1 d D . . . .
H23A H 1.030148 0.160818 0.868486 0.223 Uiso 1 1 calc R U . . .
H23B H 0.984713 0.148576 0.936111 0.223 Uiso 1 1 calc R U . . .
C154 C 1.166(2) 0.282(3) 0.822(3) 0.38(3) Uiso 1 1 d D . . . .
H15A H 1.160164 0.227107 0.806497 0.575 Uiso 1 1 calc R U . . .
H15B H 1.184378 0.291663 0.868675 0.575 Uiso 1 1 calc R U . . .
H15C H 1.204253 0.313409 0.796414 0.575 Uiso 1 1 calc R U . . .

loop_
_atom_site_aniso_label
_atom_site_aniso_U_11
_atom_site_aniso_U_22
_atom_site_aniso_U_33
_atom_site_aniso_U_23
_atom_site_aniso_U_13
_atom_site_aniso_U_12
S1 0.127(4) 0.133(4) 0.087(4) 0.044(3) 0.017(3) 0.027(3)
O8 0.107(8) 0.166(11) 0.113(9) 0.034(7) 0.026(6) 0.053(7)
O12 0.123(8) 0.148(10) 0.073(7) 0.056(6) 0.024(6) 0.010(6)
F14 0.158(9) 0.188(11) 0.111(9) 0.010(7) -0.013(7) 0.018(7)
F20 0.105(8) 0.278(18) 0.179(13) -0.001(10) -0.001(8) 0.048(9)
O24 0.137(9) 0.157(11) 0.115(9) 0.067(8) 0.019(7) 0.034(8)
F7 0.161(9) 0.123(9) 0.184(11) 0.030(8) 0.001(8) 0.005(7)
O2 0.33(2) 0.163(13) 0.34(2) 0.110(15) 0.23(2) 0.175(15)
O17 0.113(8) 0.205(13) 0.167(12) 0.010(10) 0.028(8) 0.075(8)
O11 0.155(18) 1.06(12) 0.31(4) 0.15(5) 0.08(2) 0.08(3)
C76 0.23(3) 0.102(16) 0.074(15) 0.038(11) -0.008(15) -0.014(16)

loop_
_atom_type_symbol
_atom_type_description
_atom_type_scat_dispersion_real
_atom_type_scat_dispersion_imag
_atom_type_scat_source
C C 0.0137 0.0067 'International Tables Vol C Tables 4.2.6.8 and 6.1.1.4'
H H 0.0000 0.0000 'International Tables Vol C Tables 4.2.6.8 and 6.1.1.4'
F F 0.0583 0.0400 'International Tables Vol C Tables 4.2.6.8 and 6.1.1.4'
N N 0.0241 0.0134 'International Tables Vol C Tables 4.2.6.8 and 6.1.1.4'
O O 0.0389 0.0241 'International Tables Vol C Tables 4.2.6.8 and 6.1.1.4'
S S 0.2925 0.4295 'International Tables Vol C Tables 4.2.6.8 and 6.1.1.4'

loop_
_geom_angle_atom_site_label_1
_geom_angle_atom_site_label_2
_geom_angle_atom_site_label_3
_geom_angle
_geom_angle_site_symmetry_1
_geom_angle_site_symmetry_3
_geom_angle_publ_flag
O12 S1 O24 115.8(8) . . ?
O12 S1 O8 116.1(7) . . ?
O24 S1 O8 112.2(7) . . ?
O12 S1 C76 101.6(9) . . ?
O24 S1 C76 103.8(10) . . ?
O8 S1 C76 105.4(12) . . ?
O6 S2 O25 116.9(6) . . ?
O6 S2 C59 117.9(8) . . ?
O25 S2 C59 114.6(7) . . ?
O6 S2 O3 111.1(7) . . ?
O25 S2 O3 111.1(7) . . ?
C59 S2 O3 78.8(12) . . ?
C60 N1 C33 111.9(12) . . ?
C60 N1 H1 124.1 . . ?
C33 N1 H1 124.1 . . ?
C62 N4 C18 119.7(12) . . ?
C48 N6 C17 111.1(13) . . ?
C48 N6 H6 124.4 . . ?
C17 N6 H6 124.5 . . ?
C52 N8 C16 122.0(13) . . ?
C69 O10 C79 115.1(14) . . ?
C67 N10 C71 108.6(14) . . ?
C67 N10 H10 125.7 . . ?
C71 N10 H10 125.7 . . ?
C46 O16 C84 117.5(16) . . ?
C56 O18 C72 113.6(15) . . ?
C44 N22 C40 111.0(14) . . ?
C44 N22 H22 124.5 . . ?
C40 N22 H22 124.5 . . ?
C20 N11 C22 107.2(14) . . ?
C20 N11 H11 126.4 . . ?
C22 N11 H11 126.4 . . ?
C13 C1 H1A 109.5 . . ?
C13 C1 H1B 109.6 . . ?
H1A C1 H1B 109.5 . . ?
C13 C1 H1C 109.3 . . ?
H1A C1 H1C 109.5 . . ?
H1B C1 H1C 109.5 . . ?
C12 N3 C6 120.1(12) . . ?
C12 N3 C54 123.0(11) . . ?
C6 N3 C54 116.8(11) . . ?
C8 N7 C66 122.7(14) . . ?
C8 N7 C58 119.0(12) . . ?
C66 N7 C58 117.8(12) . . ?
C26 N2 C9 110.9(16) . . ?
C26 N2 H2 124.5 . . ?
C9 N2 H2 124.6 . . ?
C32 N9 C10 105.5(13) . . ?
C32 N9 H9 127.2 . . ?
C10 N9 H9 127.2 . . ?
C35 N5 C74 108.0 . . ?
C35 N5 H5 126.0 . . ?
C74 N5 H5 126.0 . . ?
C20 C74 C4 132.2(13) . . ?
C20 C74 N5 119.8(13) . . ?
C4 C74 N5 108.0 . . ?
C21 C4 C74 108.0 . . ?
C21 C4 C23 125.2(17) . . ?
C74 C4 C23 125.4(17) . . ?
C4 C21 C35 108.0 . . ?
C4 C21 C15 126.0(16) . . ?
C35 C21 C15 123.8(16) . . ?
C21 C35 N5 108.0 . . ?
C21 C35 C39 141.3(14) . . ?
N5 C35 C39 110.4(14) . . ?
C39 O9 C82 113.8(17) . . ?
N3 C6 C18 120.2(12) . . ?
N3 C6 H6A 119.9 . . ?
C18 C6 H6A 119.9 . . ?
N7 C8 C16 119.6(14) . . ?
N7 C8 H8 120.2 . . ?
C16 C8 H8 120.2 . . ?
C28 C10 C16 139.5(16) . . ?
C28 C10 N9 108.3(14) . . ?
C16 C10 N9 112.0(13) . . ?
N3 C12 C62 122.6(13) . . ?
N3 C12 H12 118.7 . . ?
C62 C12 H12 118.7 . . ?
C60 C14 C65 109.4(13) . . ?
C60 C14 C51 121.6(14) . . ?
C65 C14 C51 128.8(14) . . ?
N8 C16 C10 123.0(15) . . ?
N8 C16 C8 117.2(13) . . ?
C10 C16 C8 119.8(14) . . ?
N4 C18 C6 119.5(12) . . ?
N4 C18 C17 115.3(12) . . ?
C6 C18 C17 125.1(13) . . ?
N11 C20 C11 106.2(17) . . ?
N11 C20 C74 123.5(16) . . ?
C11 C20 C74 129.9(17) . . ?
C77 C22 C52 137.8(18) . . ?
C77 C22 N11 107.2(15) . . ?
C52 C22 N11 114.6(14) . . ?
C3 C24 C36 112.0(14) . . ?
C3 C24 H24A 109.2 . . ?
C36 C24 H24A 109.2 . . ?
C3 C24 H24B 109.2 . . ?
C36 C24 H24B 109.2 . . ?
H24A C24 H24B 107.9 . . ?
N2 C26 C48 126.2(18) . . ?
N2 C26 C25 106.0(17) . . ?
C48 C26 C25 127.3(18) . . ?
C10 C28 C45 103.8(15) . . ?
C10 C28 C42 129.9(16) . . ?
C45 C28 C42 126.2(15) . . ?
C64 C30 H30A 109.5 . . ?
C64 C30 H30B 109.5 . . ?
H30A C30 H30B 109.5 . . ?
C64 C30 H30C 109.5 . . ?
H30A C30 H30C 109.5 . . ?
H30B C30 H30C 109.5 . . ?
C45 C32 N9 110.3(16) . . ?
C45 C32 C71 133.1(16) . . ?
N9 C32 C71 116.2(14) . . ?
C50 C34 C40 109.2(15) . . ?
C50 C34 C75 126.8(15) . . ?
C40 C34 C75 123.9(14) . . ?
C17 C36 C73 103.0(13) . . ?
C17 C36 C24 128.2(14) . . ?
C73 C36 C24 128.7(14) . . ?
C42 C38 H38A 109.4 . . ?
C42 C38 H38B 109.4 . . ?
H38A C38 H38B 109.5 . . ?
C42 C38 H38C 109.6 . . ?
H38A C38 H38C 109.5 . . ?
H38B C38 H38C 109.5 . . ?
C34 C40 N22 105.7(13) . . ?
C34 C40 C60 133.4(14) . . ?
N22 C40 C60 120.7(13) . . ?
C28 C42 C38 113.2(14) . . ?
C28 C42 H42A 109.0 . . ?
C38 C42 H42A 109.0 . . ?
C28 C42 H42B 108.9 . . ?
C38 C42 H42B 108.9 . . ?
H42A C42 H42B 107.7 . . ?
N22 C44 C56 117.4(16) . . ?
N22 C44 C50 103.4(14) . . ?
C56 C44 C50 139.2(17) . . ?
O13 C46 O16 119.1(19) . . ?
O13 C46 C9 124.0(19) . . ?
O16 C46 C9 116.7(19) . . ?
C73 C48 N6 105.5(15) . . ?
C73 C48 C26 136.5(16) . . ?
N6 C48 C26 117.9(15) . . ?
C34 C50 C44 110.7(16) . . ?
C34 C50 C13 127.7(17) . . ?
C44 C50 C13 120.9(16) . . ?
N8 C52 C66 120.0(13) . . ?
N8 C52 C22 119.6(14) . . ?
C66 C52 C22 120.2(14) . . ?
N3 C54 H54A 109.4 . . ?
N3 C54 H54B 109.5 . . ?
H54A C54 H54B 109.5 . . ?
N3 C54 H54C 109.5 . . ?
H54A C54 H54C 109.5 . . ?
H54B C54 H54C 109.5 . . ?
O4 C56 O18 121.6(16) . . ?
O4 C56 C44 125.8(17) . . ?
O18 C56 C44 112.2(16) . . ?
N7 C58 H58A 109.5 . . ?
N7 C58 H58B 109.5 . . ?
H58A C58 H58B 109.5 . . ?
N7 C58 H58C 109.4 . . ?
H58A C58 H58C 109.5 . . ?
H58B C58 H58C 109.5 . . ?
N1 C60 C14 107.4(13) . . ?
N1 C60 C40 122.4(13) . . ?
C14 C60 C40 130.1(13) . . ?
N4 C62 C33 117.7(13) . . ?
N4 C62 C12 117.8(13) . . ?
C33 C62 C12 124.0(13) . . ?
C65 C64 C30 109.5(12) . . ?
C65 C64 H64A 109.8 . . ?
C30 C64 H64A 109.8 . . ?
C65 C64 H64B 109.8 . . ?
C30 C64 H64B 109.8 . . ?
H64A C64 H64B 108.2 . . ?
N7 C66 C52 118.2(13) . . ?
N7 C66 H66 120.9 . . ?
C52 C66 H66 120.9 . . ?
C57 C70 C49 98(2) . . ?
C57 C70 H70 131.2 . . ?
C49 C70 H70 131.1 . . ?
O18 C72 H72A 109.4 . . ?
O18 C72 H72B 109.5 . . ?
H72A C72 H72B 109.5 . . ?
O18 C72 H72C 109.5 . . ?
H72A C72 H72C 109.5 . . ?
H72B C72 H72C 109.5 . . ?
F20 C76 F7 109.1(19) . . ?
F20 C76 F14 111.0(18) . . ?
F7 C76 F14 103(2) . . ?
F20 C76 S1 114.4(19) . . ?
F7 C76 S1 109.2(16) . . ?
F14 C76 S1 110.0(16) . . ?
C19 C78 H78A 109.5 . . ?
C19 C78 H78B 109.4 . . ?
H78A C78 H78B 109.5 . . ?
C19 C78 H78C 109.6 . . ?
H78A C78 H78C 109.5 . . ?
H78B C78 H78C 109.5 . . ?
C71 C80 C37 115(2) . . ?
C71 C80 C27 123(3) . . ?
C37 C80 C27 120(2) . . ?
O9 C82 C2 108(2) . . ?
O9 C82 H82A 110.2 . . ?
C2 C82 H82A 110.1 . . ?
O9 C82 H82B 110.1 . . ?
C2 C82 H82B 110.1 . . ?
H82A C82 H82B 108.5 . . ?
O16 C84 C29 104.2(17) . . ?
O16 C84 H84A 110.9 . . ?
C29 C84 H84A 110.9 . . ?
O16 C84 H84B 110.9 . . ?
C29 C84 H84B 110.9 . . ?
H84A C84 H84B 108.9 . . ?
C55 C86 C77 106.5(17) . . ?
C55 C86 H86A 110.4 . . ?
C77 C86 H86A 110.4 . . ?
C55 C86 H86B 110.5 . . ?
C77 C86 H86B 110.4 . . ?
H86A C86 H86B 108.6 . . ?
C79 C43 H43A 109.4 . . ?
C79 C43 H43B 109.5 . . ?
H43A C43 H43B 109.5 . . ?
C79 C43 H43C 109.5 . . ?
H43A C43 H43C 109.5 . . ?
H43B C43 H43C 109.5 . . ?
C20 C11 C77 110.9(18) . . ?
C20 C11 C85 116.1(19) . . ?
C77 C11 C85 132(2) . . ?
C32 C45 C28 111.9(16) . . ?
C32 C45 C19 121.8(17) . . ?
C28 C45 C19 126.1(16) . . ?
C75 C47 H47A 109.5 . . ?
C75 C47 H47B 109.5 . . ?
H47A C47 H47B 109.5 . . ?
C75 C47 H47C 109.4 . . ?
H47A C47 H47C 109.5 . . ?
H47B C47 H47C 109.5 . . ?
C24 C3 H3A 109.5 . . ?
C24 C3 H3B 109.5 . . ?
H3A C3 H3B 109.5 . . ?
C24 C3 H3C 109.5 . . ?
H3A C3 H3C 109.5 . . ?
H3B C3 H3C 109.5 . . ?
C9 C49 C25 108.7(19) . . ?
C9 C49 C70 129.9(19) . . ?
C25 C49 C70 121.2(19) . . ?
C49 C25 C81 133(2) . . ?
C49 C25 C26 104.8(18) . . ?
C81 C25 C26 122.2(19) . . ?
C5 C51 C14 113.6(14) . . ?
C5 C51 H51A 108.7 . . ?
C14 C51 H51A 108.8 . . ?
C5 C51 H51B 109.0 . . ?
C14 C51 H51B 108.9 . . ?
H51A C51 H51B 107.7 . . ?
C1 C13 C50 110.8(18) . . ?
C1 C13 H13A 109.6 . . ?
C50 C13 H13A 109.5 . . ?
C1 C13 H13B 109.3 . . ?
C50 C13 H13B 109.4 . . ?
H13A C13 H13B 108.1 . . ?
C7 C53 C73 110(2) . . ?
C7 C53 H53A 109.9 . . ?
C73 C53 H53A 109.8 . . ?
C7 C53 H53B 109.7 . . ?
C73 C53 H53B 109.7 . . ?
H53A C53 H53B 108.2 . . ?
C86 C55 H55A 109.4 . . ?
C86 C55 H55B 109.4 . . ?
H55A C55 H55B 109.5 . . ?
C86 C55 H55C 109.5 . . ?
H55A C55 H55C 109.5 . . ?
H55B C55 H55C 109.5 . . ?
C53 C7 H7A 109.7 . . ?
C53 C7 H7B 109.4 . . ?
H7A C7 H7B 109.4 . . ?
C53 C7 H7C 109.5 . . ?
H7A C7 H7C 109.4 . . ?
H7B C7 H7C 109.4 . . ?
C70 C57 H57A 109.6 . . ?
C70 C57 H57B 109.4 . . ?
H57A C57 H57B 109.5 . . ?
C70 C57 H57C 109.4 . . ?
H57A C57 H57C 109.5 . . ?
H57B C57 H57C 109.5 . . ?
C84 C29 H29A 109.5 . . ?
C84 C29 H29B 109.4 . . ?
H29A C29 H29B 109.5 . . ?
C84 C29 H29C 109.5 . . ?
H29A C29 H29C 109.5 . . ?
H29B C29 H29C 109.5 . . ?
F3 C59 F1 102.4(13) . . ?
F3 C59 F2 106.1(16) . . ?
F1 C59 F2 108.7(15) . . ?
F3 C59 S2 121.5(13) . . ?
F1 C59 S2 117.4(13) . . ?
F2 C59 S2 99.8(13) . . ?
C154 C15 C21 129(3) . . ?
C31 C61 C37 110(2) . . ?
C31 C61 H61A 109.8 . . ?
C37 C61 H61A 109.7 . . ?
C31 C61 H61B 109.7 . . ?
C37 C61 H61B 109.7 . . ?
H61A C61 H61B 108.2 . . ?
C61 C31 H31A 109.4 . . ?
C61 C31 H31B 109.4 . . ?
H31A C31 H31B 109.5 . . ?
C61 C31 H31C 109.5 . . ?
H31A C31 H31C 109.5 . . ?
H31B C31 H31C 109.5 . . ?
C81 C63 H63A 109.5 . . ?
C81 C63 H63B 109.7 . . ?
H63A C63 H63B 109.5 . . ?
C81 C63 H63C 109.2 . . ?
H63A C63 H63C 109.5 . . ?
H63B C63 H63C 109.5 . . ?
C82 C2 H2A 109.5 . . ?
C82 C2 H2B 109.4 . . ?
H2A C2 H2B 109.5 . . ?
C82 C2 H2C 109.5 . . ?
H2A C2 H2C 109.5 . . ?
H2B C2 H2C 109.5 . . ?
C14 C65 C33 105.9(13) . . ?
C14 C65 C64 126.0(13) . . ?
C33 C65 C64 128.1(13) . . ?
C62 C33 N1 118.1(12) . . ?
C62 C33 C65 135.8(14) . . ?
N1 C33 C65 105.3(12) . . ?
C37 C67 C69 134.9(18) . . ?
C37 C67 N10 109.3(17) . . ?
C69 C67 N10 115.7(15) . . ?
C18 C17 C36 133.4(15) . . ?
C18 C17 N6 120.8(13) . . ?
C36 C17 N6 105.8(13) . . ?
O1 C69 C67 127.2(17) . . ?
O1 C69 O10 120.6(16) . . ?
C67 C69 O10 111.5(16) . . ?
C80 C71 N10 102.6(17) . . ?
C80 C71 C32 133.4(18) . . ?
N10 C71 C32 123.7(16) . . ?
N2 C9 C46 120.2(18) . . ?
N2 C9 C49 109.1(17) . . ?
C46 C9 C49 130.3(19) . . ?
C48 C73 C36 114.2(15) . . ?
C48 C73 C53 125.6(16) . . ?
C36 C73 C53 120.1(15) . . ?
C67 C37 C80 104.3(18) . . ?
C67 C37 C61 134(2) . . ?
C80 C37 C61 120(2) . . ?
C47 C75 C34 110.1(14) . . ?
C47 C75 H75A 109.6 . . ?
C34 C75 H75A 109.6 . . ?
C47 C75 H75B 109.7 . . ?
C34 C75 H75B 109.7 . . ?
H75A C75 H75B 108.2 . . ?
C45 C19 C78 111.8(14) . . ?
C45 C19 H19A 109.2 . . ?
C78 C19 H19A 109.2 . . ?
C45 C19 H19B 109.2 . . ?
C78 C19 H19B 109.4 . . ?
H19A C19 H19B 107.9 . . ?
C22 C77 C11 108.3(18) . . ?
C22 C77 C86 130.9(18) . . ?
C11 C77 C86 120.7(17) . . ?
O15 C39 O9 126(2) . . ?
O15 C39 C35 129(2) . . ?
O9 C39 C35 104.7(17) . . ?
O10 C79 C43 102.3(16) . . ?
O10 C79 H79 128.8 . . ?
C43 C79 H79 128.9 . . ?
C51 C5 H5A 109.6 . . ?
C51 C5 H5B 109.3 . . ?
H5A C5 H5B 109.5 . . ?
C51 C5 H5C 109.5 . . ?
H5A C5 H5C 109.5 . . ?
H5B C5 H5C 109.5 . . ?
C63 C81 C25 107(2) . . ?
C63 C81 H81A 110.1 . . ?
C25 C81 H81A 110.1 . . ?
C63 C81 H81B 110.5 . . ?
C25 C81 H81B 110.3 . . ?
H81A C81 H81B 108.5 . . ?
C11 C85 H85A 109.4 . . ?
C11 C85 H85B 109.5 . . ?
H85A C85 H85B 109.5 . . ?
C11 C85 H85C 109.5 . . ?
H85A C85 H85C 109.5 . . ?
H85B C85 H85C 109.5 . . ?
C27 C87 H87A 109.3 . . ?
C27 C87 H87B 109.6 . . ?
H87A C87 H87B 109.5 . . ?
C27 C87 H87C 109.5 . . ?
H87A C87 H87C 109.5 . . ?
H87B C87 H87C 109.5 . . ?
C87 C27 C80 107(2) . . ?
C87 C27 H27A 110.1 . . ?
C80 C27 H27A 110.3 . . ?
C87 C27 H27B 110.3 . . ?
C80 C27 H27B 110.3 . . ?
H27A C27 H27B 108.5 . . ?
C23 C41 H41A 109.2 . . ?
C23 C41 H41B 109.8 . . ?
H41A C41 H41B 109.5 . . ?
C23 C41 H41C 109.4 . . ?
H41A C41 H41C 109.5 . . ?
H41B C41 H41C 109.5 . . ?
C41 C23 C4 86.3(18) . . ?
C41 C23 H23A 114.5 . . ?
C4 C23 H23A 114.2 . . ?
C41 C23 H23B 114.3 . . ?
C4 C23 H23B 114.1 . . ?
H23A C23 H23B 111.4 . . ?
C15 C154 H15A 109.4 . . ?
C15 C154 H15B 109.6 . . ?
H15A C154 H15B 109.5 . . ?
C15 C154 H15C 109.5 . . ?
H15A C154 H15C 109.5 . . ?
H15B C154 H15C 109.5 . . ?

loop_
_geom_bond_atom_site_label_1
_geom_bond_atom_site_label_2
_geom_bond_distance
_geom_bond_site_symmetry_2
_geom_bond_publ_flag
S1 O12 1.401(10) . ?
S1 O24 1.452(12) . ?
S1 O8 1.466(10) . ?
S1 C76 1.79(2) . ?
S2 O6 1.487(9) . ?
S2 O25 1.495(9) . ?
S2 C59 1.519(15) . ?
S2 O3 1.544(10) . ?
O1 C69 1.262(17) . ?
O4 C56 1.242(17) . ?
N1 C60 1.333(15) . ?
N1 C33 1.407(16) . ?
N1 H1 0.8800 . ?
N4 C62 1.318(15) . ?
N4 C18 1.357(15) . ?
N6 C48 1.352(17) . ?
N6 C17 1.416(18) . ?
N6 H6 0.8800 . ?
N8 C52 1.297(16) . ?
N8 C16 1.347(16) . ?
F1 C59 1.401(18) . ?
O10 C69 1.398(18) . ?
O10 C79 1.43(2) . ?
N10 C67 1.410(18) . ?
N10 C71 1.418(19) . ?
N10 H10 0.8800 . ?
F14 C76 1.41(2) . ?
O16 C46 1.35(2) . ?
O16 C84 1.43(2) . ?
O18 C56 1.404(18) . ?
O18 C72 1.52(2) . ?
F20 C76 1.31(3) . ?
N22 C44 1.366(18) . ?
N22 C40 1.389(17) . ?
N22 H22 0.8800 . ?
O13 C46 1.29(2) . ?
N11 C20 1.376(18) . ?
N11 C22 1.48(2) . ?
N11 H11 0.8800 . ?
F3 C59 1.387(15) . ?
F7 C76 1.36(2) . ?
O15 C39 1.16(2) . ?
O2 O27 1.82(4) . ?
C1 C13 1.44(3) . ?
C1 H1A 0.9800 . ?
C1 H1B 0.9800 . ?
C1 H1C 0.9800 . ?
N3 C12 1.256(14) . ?
N3 C6 1.334(14) . ?
N3 C54 1.470(15) . ?
N7 C8 1.271(16) . ?
N7 C66 1.345(16) . ?
N7 C58 1.515(18) . ?
N2 C26 1.37(2) . ?
N2 C9 1.379(19) . ?
N2 H2 0.8800 . ?
N9 C32 1.380(17) . ?
N9 C10 1.470(18) . ?
N9 H9 0.8800 . ?
N5 C35 1.4200 . ?
N5 C74 1.4200 . ?
N5 H5 0.8800 . ?
C74 C20 1.40(2) . ?
C74 C4 1.4200 . ?
C4 C21 1.4200 . ?
C4 C23 1.552(16) . ?
C21 C35 1.4200 . ?
C21 C15 1.580(17) . ?
C35 C39 1.52(2) . ?
O9 C39 1.38(2) . ?
O9 C82 1.48(3) . ?
C6 C18 1.371(17) . ?
C6 H6A 0.9500 . ?
C8 C16 1.459(19) . ?
C8 H8 0.9500 . ?
C10 C28 1.374(19) . ?
C10 C16 1.41(2) . ?
C12 C62 1.416(18) . ?
C12 H12 0.9500 . ?
C14 C60 1.386(19) . ?
C14 C65 1.417(19) . ?
C14 C51 1.55(2) . ?
C18 C17 1.416(19) . ?
C20 C11 1.39(2) . ?
C22 C77 1.33(2) . ?
C22 C52 1.43(2) . ?
C24 C3 1.48(2) . ?
C24 C36 1.56(2) . ?
C24 H24A 0.9900 . ?
C24 H24B 0.9900 . ?
C26 C48 1.40(2) . ?
C26 C25 1.52(2) . ?
C28 C45 1.46(2) . ?
C28 C42 1.47(2) . ?
C30 C64 1.54(2) . ?
C30 H30A 0.9800 . ?
C30 H30B 0.9800 . ?
C30 H30C 0.9800 . ?
C32 C45 1.28(2) . ?
C32 C71 1.45(2) . ?
C34 C50 1.310(19) . ?
C34 C40 1.385(19) . ?
C34 C75 1.58(2) . ?
C36 C17 1.414(19) . ?
C36 C73 1.42(2) . ?
C38 C42 1.49(2) . ?
C38 H38A 0.9800 . ?
C38 H38B 0.9800 . ?
C38 H38C 0.9800 . ?
C40 C60 1.444(19) . ?
C42 H42A 0.9900 . ?
C42 H42B 0.9900 . ?
C44 C56 1.40(2) . ?
C44 C50 1.43(2) . ?
C46 C9 1.38(2) . ?
C48 C73 1.310(18) . ?
C50 C13 1.60(2) . ?
C52 C66 1.415(18) . ?
C54 H54A 0.9800 . ?
C54 H54B 0.9800 . ?
C54 H54C 0.9800 . ?
C58 H58A 0.9800 . ?
C58 H58B 0.9800 . ?
C58 H58C 0.9800 . ?
C62 C33 1.401(17) . ?
C64 C65 1.49(2) . ?
C64 H64A 0.9900 . ?
C64 H64B 0.9900 . ?
C66 H66 0.9500 . ?
C70 C57 1.34(3) . ?
C70 C49 1.67(3) . ?
C70 H70 0.9500 . ?
C72 H72A 0.9800 . ?
C72 H72B 0.9800 . ?
C72 H72C 0.9800 . ?
C78 C19 1.57(3) . ?
C78 H78A 0.9800 . ?
C78 H78B 0.9800 . ?
C78 H78C 0.9800 . ?
C80 C71 1.33(2) . ?
C80 C37 1.40(3) . ?
C80 C27 1.514(18) . ?
C82 C2 1.50(3) . ?
C82 H82A 0.9900 . ?
C82 H82B 0.9900 . ?
C84 C29 1.53(3) . ?
C84 H84A 0.9900 . ?
C84 H84B 0.9900 . ?
F2 C59 1.407(17) . ?
C86 C55 1.47(3) . ?
C86 C77 1.56(2) . ?
C86 H86A 0.9900 . ?
C86 H86B 0.9900 . ?
C43 C79 1.60(3) . ?
C43 H43A 0.9800 . ?
C43 H43B 0.9800 . ?
C43 H43C 0.9800 . ?
C11 C77 1.39(2) . ?
C11 C85 1.63(3) . ?
C45 C19 1.56(2) . ?
C47 C75 1.49(2) . ?
C47 H47A 0.9800 . ?
C47 H47B 0.9800 . ?
C47 H47C 0.9800 . ?
C3 H3A 0.9800 . ?
C3 H3B 0.9800 . ?
C3 H3C 0.9800 . ?
C49 C9 1.39(2) . ?
C49 C25 1.42(3) . ?
C25 C81 1.48(3) . ?
C51 C5 1.49(2) . ?
C51 H51A 0.9900 . ?
C51 H51B 0.9900 . ?
C13 H13A 0.9900 . ?
C13 H13B 0.9900 . ?
C53 C7 1.33(3) . ?
C53 C73 1.63(3) . ?
C53 H53A 0.9900 . ?
C53 H53B 0.9900 . ?
C55 H55A 0.9800 . ?
C55 H55B 0.9800 . ?
C55 H55C 0.9800 . ?
C7 H7A 0.9805 . ?
C7 H7B 0.9805 . ?
C7 H7C 0.9805 . ?
C57 H57A 0.9800 . ?
C57 H57B 0.9800 . ?
C57 H57C 0.9800 . ?
C29 H29A 0.9800 . ?
C29 H29B 0.9800 . ?
C29 H29C 0.9800 . ?
C15 C154 1.515(19) . ?
C61 C31 1.512(18) . ?
C61 C37 1.533(17) . ?
C61 H61A 0.9900 . ?
C61 H61B 0.9900 . ?
C31 H31A 0.9800 . ?
C31 H31B 0.9800 . ?
C31 H31C 0.9800 . ?
C63 C81 1.28(3) . ?
C63 H63A 0.9800 . ?
C63 H63B 0.9800 . ?
C63 H63C 0.9800 . ?
C2 H2A 0.9800 . ?
C2 H2B 0.9800 . ?
C2 H2C 0.9800 . ?
C65 C33 1.430(18) . ?
C67 C37 1.33(2) . ?
C67 C69 1.40(2) . ?
C75 H75A 0.9900 . ?
C75 H75B 0.9900 . ?
C19 H19A 0.9900 . ?
C19 H19B 0.9900 . ?
C79 H79 0.9500 . ?
C5 H5A 0.9800 . ?
C5 H5B 0.9800 . ?
C5 H5C 0.9800 . ?
C81 H81A 0.9900 . ?
C81 H81B 0.9900 . ?
C85 H85A 0.9800 . ?
C85 H85B 0.9800 . ?
C85 H85C 0.9800 . ?
C87 C27 1.501(18) . ?
C87 H87A 0.9800 . ?
C87 H87B 0.9800 . ?
C87 H87C 0.9800 . ?
C27 H27A 0.9900 . ?
C27 H27B 0.9900 . ?
C41 C23 1.492(18) . ?
C41 H41A 0.9800 . ?
C41 H41B 0.9800 . ?
C41 H41C 0.9800 . ?
C23 H23A 0.9900 . ?
C23 H23B 0.9900 . ?
C154 H15A 0.9801 . ?
C154 H15B 0.9801 . ?
C154 H15C 0.9801 . ?

loop_
_geom_torsion_atom_site_label_1
_geom_torsion_atom_site_label_2
_geom_torsion_atom_site_label_3
_geom_torsion_atom_site_label_4
_geom_torsion
_geom_torsion_site_symmetry_1
_geom_torsion_site_symmetry_2
_geom_torsion_site_symmetry_3
_geom_torsion_site_symmetry_4
_geom_torsion_publ_flag
C35 N5 C74 C20 -179.4(15) . . . . ?
C35 N5 C74 C4 0.0 . . . . ?
C20 C74 C4 C21 179.3(18) . . . . ?
N5 C74 C4 C21 0.0 . . . . ?
C20 C74 C4 C23 -14(2) . . . . ?
N5 C74 C4 C23 167(2) . . . . ?
C74 C4 C21 C35 0.0 . . . . ?
C23 C4 C21 C35 -167(2) . . . . ?
C74 C4 C21 C15 163(2) . . . . ?
C23 C4 C21 C15 -3(2) . . . . ?
C4 C21 C35 N5 0.0 . . . . ?
C15 C21 C35 N5 -164(2) . . . . ?
C4 C21 C35 C39 174(2) . . . . ?
C15 C21 C35 C39 10(3) . . . . ?
C74 N5 C35 C21 0.0 . . . . ?
C74 N5 C35 C39 -175.7(13) . . . . ?
C12 N3 C6 C18 2.4(19) . . . . ?
C54 N3 C6 C18 -175.2(11) . . . . ?
C66 N7 C8 C16 1(2) . . . . ?
C58 N7 C8 C16 173.7(12) . . . . ?
C32 N9 C10 C28 -0.8(16) . . . . ?
C32 N9 C10 C16 -176.7(13) . . . . ?
C6 N3 C12 C62 -2(2) . . . . ?
C54 N3 C12 C62 175.3(12) . . . . ?
C52 N8 C16 C10 -179.7(14) . . . . ?
C52 N8 C16 C8 -1(2) . . . . ?
C28 C10 C16 N8 176.3(18) . . . . ?
N9 C10 C16 N8 -10(2) . . . . ?
C28 C10 C16 C8 -2(3) . . . . ?
N9 C10 C16 C8 172.2(12) . . . . ?
N7 C8 C16 N8 2(2) . . . . ?
N7 C8 C16 C10 -179.3(14) . . . . ?
C62 N4 C18 C6 -3.7(19) . . . . ?
C62 N4 C18 C17 173.0(13) . . . . ?
N3 C6 C18 N4 0.5(19) . . . . ?
N3 C6 C18 C17 -175.9(13) . . . . ?
C22 N11 C20 C11 4.2(18) . . . . ?
C22 N11 C20 C74 177.2(15) . . . . ?
C4 C74 C20 N11 -85(2) . . . . ?
N5 C74 C20 N11 94.6(18) . . . . ?
C4 C74 C20 C11 87(2) . . . . ?
N5 C74 C20 C11 -94(2) . . . . ?
C20 N11 C22 C77 -4.2(18) . . . . ?
C20 N11 C22 C52 -178.0(14) . . . . ?
C9 N2 C26 C48 -179.1(16) . . . . ?
C9 N2 C26 C25 -6.7(18) . . . . ?
C16 C10 C28 C45 174(2) . . . . ?
N9 C10 C28 C45 0.0(17) . . . . ?
C16 C10 C28 C42 -8(3) . . . . ?
N9 C10 C28 C42 178.0(16) . . . . ?
C10 N9 C32 C45 1.4(18) . . . . ?
C10 N9 C32 C71 175.3(13) . . . . ?
C3 C24 C36 C17 87(2) . . . . ?
C3 C24 C36 C73 -88(2) . . . . ?
C50 C34 C40 N22 -2.2(16) . . . . ?
C75 C34 C40 N22 175.3(12) . . . . ?
C50 C34 C40 C60 -176.0(15) . . . . ?
C75 C34 C40 C60 2(2) . . . . ?
C44 N22 C40 C34 1.8(15) . . . . ?
C44 N22 C40 C60 176.6(12) . . . . ?
C10 C28 C42 C38 -71(2) . . . . ?
C45 C28 C42 C38 106.7(19) . . . . ?
C40 N22 C44 C56 -179.6(12) . . . . ?
C40 N22 C44 C50 -0.8(15) . . . . ?
C84 O16 C46 O13 -1(2) . . . . ?
C84 O16 C46 C9 173.5(15) . . . . ?
C17 N6 C48 C73 -5.4(18) . . . . ?
C17 N6 C48 C26 176.7(14) . . . . ?
N2 C26 C48 C73 -73(3) . . . . ?
C25 C26 C48 C73 117(2) . . . . ?
N2 C26 C48 N6 104(2) . . . . ?
C25 C26 C48 N6 -66(2) . . . . ?
C40 C34 C50 C44 1.7(18) . . . . ?
C75 C34 C50 C44 -175.6(13) . . . . ?
C40 C34 C50 C13 171.9(16) . . . . ?
C75 C34 C50 C13 -5(3) . . . . ?
N22 C44 C50 C34 -0.6(17) . . . . ?
C56 C44 C50 C34 177.7(18) . . . . ?
N22 C44 C50 C13 -171.5(14) . . . . ?
C56 C44 C50 C13 7(3) . . . . ?
C16 N8 C52 C66 -3(2) . . . . ?
C16 N8 C52 C22 -178.9(13) . . . . ?
C77 C22 C52 N8 -178(2) . . . . ?
N11 C22 C52 N8 -7(2) . . . . ?
C77 C22 C52 C66 6(3) . . . . ?
N11 C22 C52 C66 177.3(12) . . . . ?
C72 O18 C56 O4 13(2) . . . . ?
C72 O18 C56 C44 -173.3(14) . . . . ?
N22 C44 C56 O4 -19(2) . . . . ?
C50 C44 C56 O4 163.3(18) . . . . ?
N22 C44 C56 O18 168.2(13) . . . . ?
C50 C44 C56 O18 -10(3) . . . . ?
C33 N1 C60 C14 -3.6(16) . . . . ?
C33 N1 C60 C40 172.7(13) . . . . ?
C65 C14 C60 N1 0.9(17) . . . . ?
C51 C14 C60 N1 176.0(13) . . . . ?
C65 C14 C60 C40 -175.0(14) . . . . ?
C51 C14 C60 C40 0(3) . . . . ?
C34 C40 C60 N1 -60(2) . . . . ?
N22 C40 C60 N1 126.5(14) . . . . ?
C34 C40 C60 C14 115(2) . . . . ?
N22 C40 C60 C14 -58(2) . . . . ?
C18 N4 C62 C33 176.3(12) . . . . ?
C18 N4 C62 C12 4.0(19) . . . . ?
N3 C12 C62 N4 -1(2) . . . . ?
N3 C12 C62 C33 -173.0(14) . . . . ?
C8 N7 C66 C52 -6(2) . . . . ?
C58 N7 C66 C52 -178.0(12) . . . . ?
N8 C52 C66 N7 6.3(19) . . . . ?
C22 C52 C66 N7 -177.7(13) . . . . ?
O12 S1 C76 F20 -58.0(17) . . . . ?
O24 S1 C76 F20 62.4(17) . . . . ?
O8 S1 C76 F20 -179.5(14) . . . . ?
O12 S1 C76 F7 64(2) . . . . ?
O24 S1 C76 F7 -175.1(16) . . . . ?
O8 S1 C76 F7 -57.0(19) . . . . ?
O12 S1 C76 F14 176.3(17) . . . . ?
O24 S1 C76 F14 -63(2) . . . . ?
O8 S1 C76 F14 54.8(19) . . . . ?
C39 O9 C82 C2 -165.7(18) . . . . ?
C46 O16 C84 C29 -179.2(15) . . . . ?
N11 C20 C11 C77 -3(2) . . . . ?
C74 C20 C11 C77 -175.3(17) . . . . ?
N11 C20 C11 C85 -175.2(17) . . . . ?
C74 C20 C11 C85 12(3) . . . . ?
N9 C32 C45 C28 -1(2) . . . . ?
C71 C32 C45 C28 -174.0(17) . . . . ?
N9 C32 C45 C19 -178.2(14) . . . . ?
C71 C32 C45 C19 9(3) . . . . ?
C10 C28 C45 C32 1(2) . . . . ?
C42 C28 C45 C32 -177.2(16) . . . . ?
C10 C28 C45 C19 177.5(16) . . . . ?
C42 C28 C45 C19 -1(3) . . . . ?
C57 C70 C49 C9 88(3) . . . . ?
C57 C70 C49 C25 -99(2) . . . . ?
C9 C49 C25 C81 -179(2) . . . . ?
C70 C49 C25 C81 7(3) . . . . ?
C9 C49 C25 C26 2(2) . . . . ?
C70 C49 C25 C26 -172.8(16) . . . . ?
N2 C26 C25 C49 3.1(19) . . . . ?
C48 C26 C25 C49 175.4(17) . . . . ?
N2 C26 C25 C81 -176.3(17) . . . . ?
C48 C26 C25 C81 -4(3) . . . . ?
C60 C14 C51 C5 114.0(18) . . . . ?
C65 C14 C51 C5 -72(2) . . . . ?
C34 C50 C13 C1 -78(2) . . . . ?
C44 C50 C13 C1 91(2) . . . . ?
O6 S2 C59 F3 43(2) . . . . ?
O25 S2 C59 F3 -172.8(14) . . . . ?
O3 S2 C59 F3 -64.6(17) . . . . ?
O6 S2 C59 F1 170.4(11) . . . . ?
O25 S2 C59 F1 -45.9(17) . . . . ?
O3 S2 C59 F1 62.3(14) . . . . ?
O6 S2 C59 F2 -72.4(13) . . . . ?
O25 S2 C59 F2 71.3(14) . . . . ?
O3 S2 C59 F2 179.5(14) . . . . ?
C4 C21 C15 C154 -66(4) . . . . ?
C35 C21 C15 C154 95(4) . . . . ?
C60 C14 C65 C33 2.0(17) . . . . ?
C51 C14 C65 C33 -172.7(15) . . . . ?
C60 C14 C65 C64 -179.0(14) . . . . ?
C51 C14 C65 C64 6(3) . . . . ?
C30 C64 C65 C14 98.7(17) . . . . ?
C30 C64 C65 C33 -82.6(19) . . . . ?
N4 C62 C33 N1 5(2) . . . . ?
C12 C62 C33 N1 176.7(13) . . . . ?
N4 C62 C33 C65 172.8(15) . . . . ?
C12 C62 C33 C65 -15(3) . . . . ?
C60 N1 C33 C62 176.2(13) . . . . ?
C60 N1 C33 C65 4.8(15) . . . . ?
C14 C65 C33 C62 -173.0(17) . . . . ?
C64 C65 C33 C62 8(3) . . . . ?
C14 C65 C33 N1 -4.0(15) . . . . ?
C64 C65 C33 N1 177.1(13) . . . . ?
C71 N10 C67 C37 -0.2(18) . . . . ?
C71 N10 C67 C69 176.3(13) . . . . ?
N4 C18 C17 C36 175.9(16) . . . . ?
C6 C18 C17 C36 -8(3) . . . . ?
N4 C18 C17 N6 -6(2) . . . . ?
C6 C18 C17 N6 170.8(13) . . . . ?
C73 C36 C17 C18 179.6(16) . . . . ?
C24 C36 C17 C18 3(3) . . . . ?
C73 C36 C17 N6 1.0(16) . . . . ?
C24 C36 C17 N6 -175.1(15) . . . . ?
C48 N6 C17 C18 -176.1(13) . . . . ?
C48 N6 C17 C36 2.7(17) . . . . ?
C37 C67 C69 O1 -167.6(18) . . . . ?
N10 C67 C69 O1 17(2) . . . . ?
C37 C67 C69 O10 3(3) . . . . ?
N10 C67 C69 O10 -172.2(11) . . . . ?
C79 O10 C69 O1 -3(2) . . . . ?
C79 O10 C69 C67 -174.6(13) . . . . ?
C37 C80 C71 N10 -2(2) . . . . ?
C27 C80 C71 N10 -165.4(19) . . . . ?
C37 C80 C71 C32 -174.9(17) . . . . ?
C27 C80 C71 C32 21(3) . . . . ?
C67 N10 C71 C80 1.1(18) . . . . ?
C67 N10 C71 C32 175.2(13) . . . . ?
C45 C32 C71 C80 86(3) . . . . ?
N9 C32 C71 C80 -86(2) . . . . ?
C45 C32 C71 N10 -86(2) . . . . ?
N9 C32 C71 N10 101.5(18) . . . . ?
C26 N2 C9 C46 -179.1(15) . . . . ?
C26 N2 C9 C49 7.9(18) . . . . ?
O13 C46 C9 N2 1(3) . . . . ?
O16 C46 C9 N2 -173.9(13) . . . . ?
O13 C46 C9 C49 172.0(17) . . . . ?
O16 C46 C9 C49 -3(3) . . . . ?
C25 C49 C9 N2 -6(2) . . . . ?
C70 C49 C9 N2 168.0(18) . . . . ?
C25 C49 C9 C46 -177.7(17) . . . . ?
C70 C49 C9 C46 -4(3) . . . . ?
N6 C48 C73 C36 6.3(19) . . . . ?
C26 C48 C73 C36 -176.4(19) . . . . ?
N6 C48 C73 C53 -178.1(15) . . . . ?
C26 C48 C73 C53 -1(3) . . . . ?
C17 C36 C73 C48 -4.6(19) . . . . ?
C24 C36 C73 C48 171.4(16) . . . . ?
C17 C36 C73 C53 179.5(15) . . . . ?
C24 C36 C73 C53 -4(3) . . . . ?
C7 C53 C73 C48 -66(3) . . . . ?
C7 C53 C73 C36 109(2) . . . . ?
C69 C67 C37 C80 -176.3(18) . . . . ?
N10 C67 C37 C80 -0.7(19) . . . . ?
C69 C67 C37 C61 19(4) . . . . ?
N10 C67 C37 C61 -165(2) . . . . ?
C71 C80 C37 C67 2(2) . . . . ?
C27 C80 C37 C67 166(2) . . . . ?
C71 C80 C37 C61 168.3(18) . . . . ?
C27 C80 C37 C61 -27(3) . . . . ?
C31 C61 C37 C67 -98(3) . . . . ?
C31 C61 C37 C80 99(3) . . . . ?
C50 C34 C75 C47 114.9(18) . . . . ?
C40 C34 C75 C47 -62.1(19) . . . . ?
C32 C45 C19 C78 97(2) . . . . ?
C28 C45 C19 C78 -79(2) . . . . ?
C52 C22 C77 C11 174(2) . . . . ?
N11 C22 C77 C11 2(2) . . . . ?
C52 C22 C77 C86 -2(4) . . . . ?
N11 C22 C77 C86 -174.0(18) . . . . ?
C20 C11 C77 C22 0(2) . . . . ?
C85 C11 C77 C22 171(2) . . . . ?
C20 C11 C77 C86 177.0(16) . . . . ?
C85 C11 C77 C86 -12(3) . . . . ?
C55 C86 C77 C22 -85(2) . . . . ?
C55 C86 C77 C11 99(2) . . . . ?
C82 O9 C39 O15 -11(3) . . . . ?
C82 O9 C39 C35 171.8(15) . . . . ?
C21 C35 C39 O15 -172.0(16) . . . . ?
N5 C35 C39 O15 1(2) . . . . ?
C21 C35 C39 O9 5(2) . . . . ?
N5 C35 C39 O9 178.5(12) . . . . ?
C69 O10 C79 C43 -176.5(12) . . . . ?
C49 C25 C81 C63 98(3) . . . . ?
C26 C25 C81 C63 -83(3) . . . . ?
C71 C80 C27 C87 -91(3) . . . . ?
C37 C80 C27 C87 106(3) . . . . ?
C21 C4 C23 C41 -101(2) . . . . ?
C74 C4 C23 C41 95(2) . . . . ?
